data_4002575
loop_
_publ_author_name
'Gauthier, G.'
'Jobic, S.'
'Evain, M.'
'Koo, H.-J.'
'Brec, R.'
'Whangbo Myunghwan'
'Fouassier, C.'

_publ_section_title
;
 Syntheses, structures and optical properties of yellow Ce2 Si S5, Ce6 Si4
 S17 and Ce4 Si3 S12 materials
;
_journal_name_full 'Chemistry of Materials (1,1989-)'
_journal_page_first 828
_journal_page_last 837
_journal_volume 15
_journal_year 2003
_chemical_formula_sum 'Ce4 S12 Si3'
_chemical_name_systematic 'Ce4 (Si S4)3'
_space_group_IT_number 161
_symmetry_space_group_name_Hall 'R 3 -2"c'
_symmetry_space_group_name_H-M 'R 3 c :H'
_cell_angle_alpha 90
_cell_angle_beta 90
_cell_angle_gamma 120
_cell_formula_units_Z 6
_cell_length_a 19.1745
_cell_length_b 19.1745
_cell_length_c 7.9943
_cell_volume 2545.418
_citation_journal_id_ASTM CMATEX
_cod_data_source_file Gauthier_CMATEX_2003_57.cif
_cod_data_source_block Ce4S12Si3
_cod_database_code 4002575

loop_
_symmetry_equiv_pos_as_xyz
x,y,z
-y,x-y,z
-x+y,-x,z
-y,-x,z+1/2
x,x-y,z+1/2
-x+y,y,z+1/2
x+2/3,y+1/3,z+1/3
-y+2/3,x-y+1/3,z+1/3
-x+y+2/3,-x+1/3,z+1/3
-y+2/3,-x+1/3,z+5/6
x+2/3,x-y+1/3,z+5/6
-x+y+2/3,y+1/3,z+5/6
x+1/3,y+2/3,z+2/3
-y+1/3,x-y+2/3,z+2/3
-x+y+1/3,-x+2/3,z+2/3
-y+1/3,-x+2/3,z+7/6
x+1/3,x-y+2/3,z+7/6
-x+y+1/3,y+2/3,z+7/6

loop_
_atom_site_label
_atom_site_type_symbol
_atom_site_fract_x
_atom_site_fract_y
_atom_site_fract_z
_atom_site_occupancy
_atom_site_U_iso_or_equiv
Ce2 Ce+3 0.2284 0.2307 0.7032 1 0.0
S1 S-2 0.2861 0.1794 -0.002 1 0.0
Ce1 Ce+3 0 0 0 1 0.0
S2 S-2 0.1258 0.0675 0.247 1 0.0
S3 S-2 0.1178 0.2019 0.006 1 0.0
S4 S-2 0.2677 0.2684 0.344 1 0.0
Si1 Si+4 0.201 0.1864 0.153 1 0.0
